data_1518774
loop_
_publ_author_name
'Gao, Chun'
'Han, Li'
'Zheng, Dan'
'Jin, Hongwei'
'Gai, Chunyan'
'Wang, Jianbin'
'Zhang, Hao'
'Zhang, Liangren'
'Fu, Hongzheng'

_publ_section_title
;
 Dimeric Abietane Diterpenoids and Sesquiterpenoid Lactones from Teucrium
 viscidum.
;
_journal_issue 4
_journal_name_full 'Journal of natural products'
_journal_page_first 630
_journal_page_last 638
_journal_paper_doi 10.1021/np500746n
_journal_volume 78
_journal_year 2015
_chemical_absolute_configuration ad
_chemical_formula_moiety 'C17 H24 O6'
_chemical_formula_sum 'C17 H24 O6'
_chemical_formula_weight 324.36
_chemical_name_systematic
;
 ?
;
_space_group_crystal_system monoclinic
_space_group_IT_number 5
_space_group_name_Hall 'C 2y'
_space_group_name_H-M_alt 'C 1 2 1'
_symmetry_space_group_name_Hall 'C 2y'
_symmetry_space_group_name_H-M 'C 1 2 1'
_atom_sites_solution_hydrogens geom
_atom_sites_solution_primary direct
_atom_sites_solution_secondary difmap
_audit_creation_method SHELXL-1997
_cell_angle_alpha 90.00
_cell_angle_beta 115.322(13)
_cell_angle_gamma 90.00
_cell_formula_units_Z 4
_cell_length_a 19.391(14)
_cell_length_b 6.455(7)
_cell_length_c 15.383(12)
_cell_measurement_reflns_used 782
_cell_measurement_temperature 295
_cell_measurement_theta_max 71.3
_cell_measurement_theta_min 27.2
_cell_volume 1740(3)
_computing_cell_refinement 'CrystalClear (Rigaku Inc., 2008)'
_computing_data_collection 'CrystalClear (Rigaku Inc., 2008)'
_computing_data_reduction 'CrystalClear (Rigaku Inc., 2008)'
_computing_molecular_graphics ORTEPII(Johnson,1976)andPLUTON(Spek,1990)
_computing_publication_material 'SHELXL97(Sheldrick, 1997)'
_computing_structure_refinement 'SHELXS-97 (Sheldrick, 1990)'
_computing_structure_solution 'SHELXS-97 (Sheldrick, 1990)'
_diffrn_ambient_temperature 295(2)
_diffrn_measured_fraction_theta_full 0.974
_diffrn_measured_fraction_theta_max 0.975
_diffrn_measurement_device_type 'MicroMax 002+'
_diffrn_measurement_method \f\k
_diffrn_radiation_type CuK\a
_diffrn_radiation_wavelength 1.54187
_diffrn_reflns_av_R_equivalents 0.0710
_diffrn_reflns_av_unetI/netI 0.0657
_diffrn_reflns_limit_h_max 23
_diffrn_reflns_limit_h_min -23
_diffrn_reflns_limit_k_max 6
_diffrn_reflns_limit_k_min -7
_diffrn_reflns_limit_l_max 18
_diffrn_reflns_limit_l_min -18
_diffrn_reflns_number 14044
_diffrn_reflns_theta_full 72.30
_diffrn_reflns_theta_max 72.30
_diffrn_reflns_theta_min 3.18
_diffrn_source 'fine-focus sealed tube'
_exptl_absorpt_coefficient_mu 0.774
_exptl_absorpt_correction_T_max 1.000
_exptl_absorpt_correction_T_min 0.706
_exptl_absorpt_correction_type multi-scan
_exptl_crystal_density_diffrn 1.238
_exptl_crystal_density_method 'not measured'
_exptl_crystal_F_000 696
_exptl_crystal_size_max 0.77
_exptl_crystal_size_mid 0.27
_exptl_crystal_size_min 0.22
_refine_diff_density_max 0.197
_refine_diff_density_min -0.226
_refine_diff_density_rms 0.055
_refine_ls_abs_structure_details
;
 Flack x determined using 557 quotients [(I+)-(I-)]/[(I+)+(I-)]
 (Parsons and Flack (2004), Acta Cryst. A60, s61).
;
_refine_ls_abs_structure_Flack 0.0(3)
_refine_ls_extinction_coef none
_refine_ls_extinction_method SHELXL
_refine_ls_goodness_of_fit_ref 1.006
_refine_ls_hydrogen_treatment mixed
_refine_ls_matrix_type full
_refine_ls_number_parameters 208
_refine_ls_number_reflns 2463
_refine_ls_number_restraints 1
_refine_ls_restrained_S_all 1.006
_refine_ls_R_factor_all 0.0545
_refine_ls_R_factor_gt 0.0463
_refine_ls_shift/su_max 0.000
_refine_ls_shift/su_mean 0.000
_refine_ls_structure_factor_coef Fsqd
_refine_ls_weighting_details 'calc w=1/[\s^2^(Fo^2^)+(0.0842P)^2^+0.0000P] where P=(Fo^2^+2Fc^2^)/3'
_refine_ls_weighting_scheme calc
_refine_ls_wR_factor_gt 0.1160
_refine_ls_wR_factor_ref 0.1460
_reflns_number_gt 1889
_reflns_number_total 2463
_reflns_threshold_expression >2sigma(I)
_cod_data_source_file np500746n_si_003.cif
_cod_data_source_block 5644
_cod_depositor_comments
;
The following automatic conversions were performed:

'_exptl_absorpt_correction_type' value 'Multi-scan' changed to
'multi-scan' according to
/usr/data/users/saulius/crontab/automatic-downloads/rss-feeds/ACS/lib/dictionaries/cif_core.dic
dictionary named 'cif_core.dic' version 2.4.2 from 2011-04-26.

Automatic conversion script
Id: cif_fix_values 3086 2015-02-26 13:12:21Z robertas 

 Adding full bibliography for 1518774--1518775.cif.
;
_cod_database_code 1518774
_shelx_space_group_comment
;
The symmetry employed for this shelxl refinement is uniquely defined
by the following loop, which should always be used as a source of
symmetry information in preference to the above space-group names.
They are only intended as comments.
;

loop_
_space_group_symop_id
_space_group_symop_operation_xyz
1 'x, y, z'
2 '-x, y, -z'
3 'x+1/2, y+1/2, z'
4 '-x+1/2, y+1/2, -z'

loop_
_atom_site_label
_atom_site_type_symbol
_atom_site_fract_x
_atom_site_fract_y
_atom_site_fract_z
_atom_site_U_iso_or_equiv
_atom_site_adp_type
_atom_site_occupancy
_atom_site_symmetry_multiplicity
_atom_site_calc_flag
_atom_site_refinement_flags
C1 C -0.55303(16) -0.1769(5) -0.39790(18) 0.0544(7) Uani 1 1 d .
H1 H -0.5386 -0.1359 -0.4492 0.065 Uiso 1 1 calc R
C2 C -0.60698(17) -0.3606(7) -0.43391(19) 0.0655(9) Uani 1 1 d .
H2A H -0.6550 -0.3129 -0.4838 0.079 Uiso 1 1 calc R
H2B H -0.5855 -0.4598 -0.4629 0.079 Uiso 1 1 calc R
C3 C -0.62273(17) -0.4699(5) -0.3572(2) 0.0591(7) Uani 1 1 d .
H3 H -0.6495 -0.6000 -0.3837 0.071 Uiso 1 1 calc R
C4 C -0.55055(17) -0.5176(5) -0.2661(2) 0.0576(7) Uani 1 1 d .
H4 H -0.5209 -0.6167 -0.2846 0.069 Uiso 1 1 calc R
C5 C -0.50111(14) -0.3234(5) -0.23006(17) 0.0469(6) Uani 1 1 d .
H5 H -0.5320 -0.2194 -0.2165 0.056 Uiso 1 1 calc R
C6 C -0.42906(15) -0.3610(6) -0.13501(18) 0.0562(7) Uani 1 1 d .
H6A H -0.4440 -0.4064 -0.0854 0.067 Uiso 1 1 calc R
H6B H -0.3982 -0.4691 -0.1444 0.067 Uiso 1 1 calc R
C7 C -0.38439(14) -0.1687(5) -0.10450(18) 0.0533(7) Uani 1 1 d .
C8 C -0.36346(15) -0.0552(6) -0.1759(2) 0.0573(7) Uani 1 1 d .
C9 C -0.43389(16) -0.0289(6) -0.2702(2) 0.0568(7) Uani 1 1 d .
H9A H -0.4184 0.0240 -0.3182 0.068 Uiso 1 1 calc R
H9B H -0.4670 0.0736 -0.2615 0.068 Uiso 1 1 calc R
C10 C -0.47938(15) -0.2301(5) -0.30817(17) 0.0511(7) Uani 1 1 d .
C11 C -0.36435(17) -0.0512(6) -0.0256(2) 0.0644(8) Uani 1 1 d .
C12 C -0.33262(16) 0.1416(7) -0.0416(2) 0.0756(10) Uani 1 1 d .
C13 C -0.3706(3) -0.0953(10) 0.0661(3) 0.1044(15) Uani 1 1 d .
H13A H -0.3932 -0.2293 0.0623 0.157 Uiso 1 1 calc R
H13B H -0.4020 0.0082 0.0761 0.157 Uiso 1 1 calc R
H13C H -0.3207 -0.0930 0.1187 0.157 Uiso 1 1 calc R
C14 C -0.43288(17) -0.3818(7) -0.3394(2) 0.0690(9) Uani 1 1 d .
H14A H -0.4207 -0.3174 -0.3873 0.103 Uiso 1 1 calc R
H14B H -0.4624 -0.5047 -0.3656 0.103 Uiso 1 1 calc R
H14C H -0.3866 -0.4178 -0.2847 0.103 Uiso 1 1 calc R
C15 C -0.5694(2) -0.6250(7) -0.1907(3) 0.0782(10) Uani 1 1 d .
H15A H -0.5231 -0.6533 -0.1346 0.117 Uiso 1 1 calc R
H15B H -0.5956 -0.7526 -0.2164 0.117 Uiso 1 1 calc R
H15C H -0.6015 -0.5365 -0.1735 0.117 Uiso 1 1 calc R
C16 C -0.74558(15) -0.3403(7) -0.3829(2) 0.0682(9) Uani 1 1 d .
C17 C -0.7864(2) -0.1991(9) -0.3442(3) 0.0904(14) Uani 1 1 d .
H17A H -0.8400 -0.2011 -0.3859 0.136 Uiso 1 1 calc R
H17B H -0.7672 -0.0608 -0.3405 0.136 Uiso 1 1 calc R
H17C H -0.7784 -0.2445 -0.2811 0.136 Uiso 1 1 calc R
O1 O -0.58844(11) -0.0032(4) -0.37640(15) 0.0635(6) Uani 1 1 d .
H1A H -0.6290 0.0221 -0.4226 0.095 Uiso 1 1 calc R
O2 O -0.67085(10) -0.3404(4) -0.32689(14) 0.0631(6) Uani 1 1 d .
O3 O -0.77436(14) -0.4388(5) -0.4558(2) 0.0979(10) Uani 1 1 d .
O4 O -0.30928(16) 0.2930(5) 0.0106(2) 0.1023(11) Uani 1 1 d .
O5 O -0.33538(11) 0.1452(5) -0.13088(17) 0.0769(7) Uani 1 1 d .
O6 O -0.30610(11) -0.1504(5) -0.19306(16) 0.0794(8) Uani 1 1 d .
H6 H -0.2693 -0.1728 -0.1417 0.119 Uiso 1 1 calc R

loop_
_atom_site_aniso_label
_atom_site_aniso_U_11
_atom_site_aniso_U_22
_atom_site_aniso_U_33
_atom_site_aniso_U_23
_atom_site_aniso_U_13
_atom_site_aniso_U_12
C1 0.0508(14) 0.070(2) 0.0332(12) 0.0024(12) 0.0089(10) 0.0160(14)
C2 0.0579(15) 0.085(2) 0.0373(13) -0.0163(16) 0.0049(11) 0.0142(17)
C3 0.0557(15) 0.0507(17) 0.0544(16) -0.0125(13) 0.0077(13) 0.0041(13)
C4 0.0533(15) 0.0590(19) 0.0506(15) -0.0034(14) 0.0128(12) 0.0064(14)
C5 0.0460(12) 0.0501(16) 0.0375(12) 0.0002(11) 0.0110(10) 0.0103(12)
C6 0.0519(13) 0.068(2) 0.0385(12) 0.0106(14) 0.0099(11) 0.0091(15)
C7 0.0387(12) 0.0667(19) 0.0396(13) 0.0083(12) 0.0026(10) 0.0103(13)
C8 0.0406(13) 0.067(2) 0.0499(15) 0.0083(14) 0.0059(11) 0.0053(13)
C9 0.0449(13) 0.072(2) 0.0423(13) 0.0161(14) 0.0082(11) 0.0078(13)
C10 0.0437(13) 0.070(2) 0.0332(12) 0.0038(12) 0.0099(10) 0.0162(12)
C11 0.0541(15) 0.077(2) 0.0423(14) -0.0008(14) 0.0015(12) 0.0042(15)
C12 0.0476(14) 0.087(3) 0.0563(18) -0.0017(19) -0.0121(12) 0.0002(17)
C13 0.127(3) 0.125(4) 0.0470(18) -0.012(2) 0.023(2) -0.009(3)
C14 0.0623(17) 0.088(3) 0.0528(16) -0.0021(17) 0.0212(14) 0.0246(18)
C15 0.079(2) 0.065(2) 0.077(2) 0.0117(18) 0.0198(18) -0.0062(18)
C16 0.0415(13) 0.081(2) 0.0652(19) 0.0098(18) 0.0062(13) -0.0057(16)
C17 0.0535(18) 0.128(4) 0.089(2) 0.016(3) 0.0292(18) 0.015(2)
O1 0.0509(10) 0.0650(14) 0.0513(11) -0.0022(10) -0.0005(8) 0.0174(10)
O2 0.0395(9) 0.0798(16) 0.0573(11) -0.0153(11) 0.0086(8) -0.0005(10)
O3 0.0575(13) 0.114(3) 0.0823(18) -0.0137(16) -0.0085(12) -0.0157(15)
O4 0.0784(17) 0.091(2) 0.0807(17) -0.0116(16) -0.0206(14) -0.0029(15)
O5 0.0543(11) 0.0818(18) 0.0670(14) 0.0137(14) -0.0003(10) -0.0105(12)
O6 0.0415(10) 0.124(2) 0.0628(13) 0.0154(14) 0.0132(9) 0.0156(13)

loop_
_atom_type_symbol
_atom_type_description
_atom_type_scat_dispersion_real
_atom_type_scat_dispersion_imag
_atom_type_scat_source
C C 0.0181 0.0091 'International Tables Vol C Tables 4.2.6.8 and 6.1.1.4'
H H 0.0000 0.0000 'International Tables Vol C Tables 4.2.6.8 and 6.1.1.4'
O O 0.0492 0.0322 'International Tables Vol C Tables 4.2.6.8 and 6.1.1.4'

loop_
_geom_angle_atom_site_label_1
_geom_angle_atom_site_label_2
_geom_angle_atom_site_label_3
_geom_angle
C2 C1 H1 107.8
C2 C1 C10 112.5(3)
C10 C1 H1 107.8
O1 C1 H1 107.8
O1 C1 C2 111.9(2)
O1 C1 C10 108.7(2)
C1 C2 H2A 108.6
C1 C2 H2B 108.6
H2A C2 H2B 107.6
C3 C2 C1 114.6(2)
C3 C2 H2A 108.6
C3 C2 H2B 108.6
C2 C3 H3 108.9
C2 C3 C4 113.4(3)
C4 C3 H3 108.9
O2 C3 C2 110.4(3)
O2 C3 H3 108.9
O2 C3 C4 106.3(2)
C3 C4 H4 106.6
C3 C4 C5 110.7(3)
C5 C4 H4 106.6
C15 C4 C3 111.4(3)
C15 C4 H4 106.6
C15 C4 C5 114.4(3)
C4 C5 H5 107.0
C4 C5 C6 112.7(2)
C4 C5 C10 111.8(2)
C6 C5 H5 107.0
C6 C5 C10 110.9(2)
C10 C5 H5 107.0
C5 C6 H6A 109.7
C5 C6 H6B 109.7
H6A C6 H6B 108.2
C7 C6 C5 109.8(3)
C7 C6 H6A 109.7
C7 C6 H6B 109.7
C6 C7 C8 118.8(3)
C11 C7 C6 132.0(3)
C11 C7 C8 108.6(3)
C7 C8 C9 109.7(2)
O5 C8 C7 104.2(3)
O5 C8 C9 110.8(3)
O6 C8 C7 114.1(3)
O6 C8 C9 109.5(3)
O6 C8 O5 108.4(2)
C8 C9 H9A 108.8
C8 C9 H9B 108.8
C8 C9 C10 113.8(3)
H9A C9 H9B 107.7
C10 C9 H9A 108.8
C10 C9 H9B 108.8
C1 C10 C5 109.0(2)
C9 C10 C1 108.2(2)
C9 C10 C5 109.6(2)
C9 C10 C14 109.8(3)
C14 C10 C1 107.7(2)
C14 C10 C5 112.5(3)
C7 C11 C12 108.1(3)
C7 C11 C13 129.6(4)
C12 C11 C13 122.3(4)
O4 C12 C11 129.5(4)
O4 C12 O5 119.8(4)
O5 C12 C11 110.6(3)
C11 C13 H13A 109.5
C11 C13 H13B 109.5
C11 C13 H13C 109.5
H13A C13 H13B 109.5
H13A C13 H13C 109.5
H13B C13 H13C 109.5
C10 C14 H14A 109.5
C10 C14 H14B 109.5
C10 C14 H14C 109.5
H14A C14 H14B 109.5
H14A C14 H14C 109.5
H14B C14 H14C 109.5
C4 C15 H15A 109.5
C4 C15 H15B 109.5
C4 C15 H15C 109.5
H15A C15 H15B 109.5
H15A C15 H15C 109.5
H15B C15 H15C 109.5
O2 C16 C17 111.1(3)
O3 C16 C17 125.7(3)
O3 C16 O2 123.1(3)
C16 C17 H17A 109.5
C16 C17 H17B 109.5
C16 C17 H17C 109.5
H17A C17 H17B 109.5
H17A C17 H17C 109.5
H17B C17 H17C 109.5
C1 O1 H1A 109.5
C16 O2 C3 117.3(3)
C12 O5 C8 108.2(3)
C8 O6 H6 109.5

loop_
_geom_bond_atom_site_label_1
_geom_bond_atom_site_label_2
_geom_bond_distance
C1 H1 0.9800
C1 C2 1.520(5)
C1 C10 1.542(4)
C1 O1 1.426(4)
C2 H2A 0.9700
C2 H2B 0.9700
C2 C3 1.514(5)
C3 H3 0.9800
C3 C4 1.529(4)
C3 O2 1.469(4)
C4 H4 0.9800
C4 C5 1.531(4)
C4 C15 1.524(5)
C5 H5 0.9800
C5 C6 1.550(3)
C5 C10 1.555(4)
C6 H6A 0.9700
C6 H6B 0.9700
C6 C7 1.471(5)
C7 C8 1.514(4)
C7 C11 1.341(5)
C8 C9 1.518(4)
C8 O5 1.459(5)
C8 O6 1.391(4)
C9 H9A 0.9700
C9 H9B 0.9700
C9 C10 1.538(5)
C10 C14 1.540(4)
C11 C12 1.455(6)
C11 C13 1.493(5)
C12 O4 1.223(5)
C12 O5 1.351(4)
C13 H13A 0.9600
C13 H13B 0.9600
C13 H13C 0.9600
C14 H14A 0.9600
C14 H14B 0.9600
C14 H14C 0.9600
C15 H15A 0.9600
C15 H15B 0.9600
C15 H15C 0.9600
C16 C17 1.489(6)
C16 O2 1.332(3)
C16 O3 1.200(5)
C17 H17A 0.9600
C17 H17B 0.9600
C17 H17C 0.9600
O1 H1A 0.8200
O6 H6 0.8200

loop_
_geom_torsion_atom_site_label_1
_geom_torsion_atom_site_label_2
_geom_torsion_atom_site_label_3
_geom_torsion_atom_site_label_4
_geom_torsion
C1 C2 C3 C4 -47.9(4)
C1 C2 C3 O2 71.3(3)
C2 C1 C10 C5 -53.8(3)
C2 C1 C10 C9 -172.9(2)
C2 C1 C10 C14 68.5(3)
C2 C3 C4 C5 50.7(3)
C2 C3 C4 C15 179.3(3)
C2 C3 O2 C16 80.5(4)
C3 C4 C5 C6 177.2(2)
C3 C4 C5 C10 -57.0(3)
C4 C3 O2 C16 -156.1(3)
C4 C5 C6 C7 -179.9(2)
C4 C5 C10 C1 58.4(3)
C4 C5 C10 C9 176.7(2)
C4 C5 C10 C14 -60.9(3)
C5 C6 C7 C8 -51.7(3)
C5 C6 C7 C11 118.5(3)
C6 C5 C10 C1 -174.8(3)
C6 C5 C10 C9 -56.6(3)
C6 C5 C10 C14 65.8(3)
C6 C7 C8 C9 49.2(4)
C6 C7 C8 O5 167.9(2)
C6 C7 C8 O6 -74.1(3)
C6 C7 C11 C12 -169.3(3)
C6 C7 C11 C13 11.0(6)
C7 C8 C9 C10 -49.6(4)
C7 C8 O5 C12 5.6(3)
C7 C11 C12 O4 178.0(3)
C7 C11 C12 O5 1.9(4)
C8 C7 C11 C12 1.7(3)
C8 C7 C11 C13 -178.0(4)
C8 C9 C10 C1 174.3(2)
C8 C9 C10 C5 55.6(3)
C8 C9 C10 C14 -68.4(3)
C9 C8 O5 C12 123.5(3)
C10 C1 C2 C3 49.8(3)
C10 C5 C6 C7 53.8(3)
C11 C7 C8 C9 -123.2(3)
C11 C7 C8 O5 -4.5(3)
C11 C7 C8 O6 113.5(3)
C11 C12 O5 C8 -4.9(3)
C13 C11 C12 O4 -2.3(6)
C13 C11 C12 O5 -178.3(4)
C15 C4 C5 C6 50.4(3)
C15 C4 C5 C10 176.1(3)
C17 C16 O2 C3 -178.8(3)
O1 C1 C2 C3 -72.9(3)
O1 C1 C10 C5 70.7(3)
O1 C1 C10 C9 -48.3(3)
O1 C1 C10 C14 -166.9(3)
O2 C3 C4 C5 -70.8(3)
O2 C3 C4 C15 57.7(4)
O3 C16 O2 C3 -0.5(5)
O4 C12 O5 C8 178.7(3)
O5 C8 C9 C10 -164.2(2)
O6 C8 C9 C10 76.3(3)
O6 C8 O5 C12 -116.3(3)
